data_4069245
loop_
_publ_author_name
'Honz\'i\<cek, Jan'
'Mukhopadhyay, Abhik'
'Santos-Silva, Teresa'
'Rom\~ao, Maria J.'
'Rom\~ao, Carlos C.'

_publ_section_title
;
 Ring-Functionalized Molybdenocene Complexes
;
_journal_issue 9
_journal_name_full Organometallics
_journal_page_first 2871
_journal_paper_doi 10.1021/om9001022
_journal_volume 28
_journal_year 2009
_chemical_formula_moiety 'C12 H12 Mo O4'
_chemical_formula_sum 'C12 H12 Mo O4'
_chemical_formula_weight 316.16
_chemical_name_systematic
; 
 ? 
;
_space_group_IT_number 15
_symmetry_cell_setting monoclinic
_symmetry_space_group_name_Hall '-C 2yc'
_symmetry_space_group_name_H-M 'C 1 2/c 1'
_atom_sites_solution_hydrogens geom
_atom_sites_solution_primary direct
_atom_sites_solution_secondary difmap
_audit_creation_method SHELXL-97
_cell_angle_alpha 90.00
_cell_angle_beta 123.32(3)
_cell_angle_gamma 90.00
_cell_formula_units_Z 8
_cell_length_a 17.015(3)
_cell_length_b 12.215(2)
_cell_length_c 13.816(3)
_cell_measurement_reflns_used 9824
_cell_measurement_temperature 293(2)
_cell_measurement_theta_max 30.51
_cell_measurement_theta_min 2.20
_cell_volume 2399.5(11)
_computing_cell_refinement 'Bruker SMART'
_computing_data_collection 'Bruker SMART'
_computing_data_reduction 'Bruker SAINT'
_computing_molecular_graphics 'Bruker SHELXTL'
_computing_publication_material 'Bruker SHELXTL'
_computing_structure_refinement 'Bruker SHELXTL'
_computing_structure_solution 'Bruker SHELXTL'
_diffrn_ambient_temperature 293(2)
_diffrn_measured_fraction_theta_full 1.000
_diffrn_measured_fraction_theta_max 1.000
_diffrn_measurement_device_type 'CCD area detector'
_diffrn_measurement_method 'phi and omega scans'
_diffrn_radiation_monochromator graphite
_diffrn_radiation_source 'fine-focus sealed tube'
_diffrn_radiation_type MoK\a
_diffrn_radiation_wavelength 0.71073
_diffrn_reflns_av_R_equivalents 0.0227
_diffrn_reflns_av_sigmaI/netI 0.0097
_diffrn_reflns_limit_h_max 20
_diffrn_reflns_limit_h_min -19
_diffrn_reflns_limit_k_max 14
_diffrn_reflns_limit_k_min -14
_diffrn_reflns_limit_l_max 16
_diffrn_reflns_limit_l_min -16
_diffrn_reflns_number 26612
_diffrn_reflns_theta_full 25.00
_diffrn_reflns_theta_max 25.00
_diffrn_reflns_theta_min 2.20
_exptl_absorpt_coefficient_mu 1.092
_exptl_absorpt_correction_T_max 0.8986
_exptl_absorpt_correction_T_min 0.7353
_exptl_absorpt_correction_type multi-scan
_exptl_absorpt_process_details '(SADABS; Sheldrick, 1996)'
_exptl_crystal_colour clear
_exptl_crystal_density_diffrn 1.750
_exptl_crystal_density_method 'not measured'
_exptl_crystal_description pyramidal
_exptl_crystal_F_000 1264
_exptl_crystal_size_max 0.30
_exptl_crystal_size_mid 0.20
_exptl_crystal_size_min 0.10
_refine_diff_density_max 1.708
_refine_diff_density_min -0.284
_refine_diff_density_rms 0.071
_refine_ls_extinction_method none
_refine_ls_goodness_of_fit_ref 1.093
_refine_ls_hydrogen_treatment mixed
_refine_ls_matrix_type full
_refine_ls_number_parameters 202
_refine_ls_number_reflns 2117
_refine_ls_number_restraints 1
_refine_ls_restrained_S_all 1.094
_refine_ls_R_factor_all 0.0220
_refine_ls_R_factor_gt 0.0209
_refine_ls_shift/su_max 0.001
_refine_ls_shift/su_mean 0.000
_refine_ls_structure_factor_coef Fsqd
_refine_ls_weighting_details 'calc w=1/[\s^2^(Fo^2^)+(0.0357P)^2^+3.5362P] where P=(Fo^2^+2Fc^2^)/3'
_refine_ls_weighting_scheme calc
_refine_ls_wR_factor_gt 0.0558
_refine_ls_wR_factor_ref 0.0571
_reflns_number_gt 2010
_reflns_number_total 2117
_reflns_threshold_expression >2sigma(I)
_cod_data_source_file om9001022_si_002.cif
_cod_data_source_block 18
_cod_depositor_comments
;
The following automatic conversions were performed:

'_symmetry_cell_setting' value 'Monoclinic' changed to 'monoclinic'
according to /home/saulius/struct/CIF-dictionaries/cif_core.dic
dictionary named 'cif_core.dic' version 2.4.2 from 2011-04-26.

Automatic conversion script
Id: cif_fix_values 1715 2011-07-08 13:25:40Z adriana 
;
_cod_original_cell_volume 2399.4(8)
_cod_original_sg_symbol_Hall ' -C 2yc'
_cod_original_sg_symbol_H-M 'C 2/c'
_cod_database_code 4069245

loop_
_symmetry_equiv_pos_as_xyz
'x, y, z'
'-x, y, -z+1/2'
'x+1/2, y+1/2, z'
'-x+1/2, y+1/2, -z+1/2'
'-x, -y, -z'
'x, -y, z-1/2'
'-x+1/2, -y+1/2, -z'
'x+1/2, -y+1/2, z-1/2'

loop_
_atom_site_label
_atom_site_type_symbol
_atom_site_fract_x
_atom_site_fract_y
_atom_site_fract_z
_atom_site_U_iso_or_equiv
_atom_site_adp_type
_atom_site_occupancy
_atom_site_symmetry_multiplicity
_atom_site_calc_flag
_atom_site_refinement_flags
Mo1 Mo 0.162753(11) 0.156251(13) 0.145859(14) 0.01584(9) Uani 1 1 d .
C1 C 0.03554(15) 0.1075(2) 0.1578(2) 0.0248(5) Uani 1 1 d .
C2 C 0.11318(16) 0.0529(2) 0.2512(2) 0.0277(5) Uani 1 1 d .
C3 C 0.17820(16) 0.1326(2) 0.3277(2) 0.0259(5) Uani 1 1 d .
C4 C 0.14142(15) 0.2371(2) 0.28304(18) 0.0236(5) Uani 1 1 d .
C5 C 0.05211(15) 0.22192(18) 0.17633(18) 0.0218(4) Uani 1 1 d .
C6 C -0.01604(15) 0.30712(19) 0.10213(19) 0.0232(5) Uani 1 1 d .
C7 C -0.0508(2) 0.4952(2) 0.0864(3) 0.0383(6) Uani 1 1 d .
C8 C 0.08585(18) 0.15622(17) -0.0234(2) 0.0275(5) Uani 1 1 d .
C9 C 0.20318(15) 0.29062(18) 0.11140(18) 0.0220(5) Uani 1 1 d .
C10 C 0.21442(19) 0.0035(2) 0.0938(2) 0.0323(5) Uani 1 1 d .
C11 C 0.28302(16) 0.04112(19) 0.2048(2) 0.0289(5) Uani 1 1 d D
C12 C 0.32377(17) 0.1445(2) 0.2197(2) 0.0300(5) Uani 1 1 d .
O1 O -0.09191(11) 0.28960(15) 0.01508(14) 0.0344(4) Uani 1 1 d .
O2 O 0.01558(11) 0.40723(13) 0.14589(14) 0.0311(4) Uani 1 1 d .
O3 O 0.03951(16) 0.16028(15) -0.12290(16) 0.0476(5) Uani 1 1 d .
O4 O 0.22582(12) 0.37121(14) 0.08869(16) 0.0330(4) Uani 1 1 d .
H1 H -0.022(2) 0.073(2) 0.096(2) 0.035(7) Uiso 1 1 d .
H2 H 0.1223(19) -0.024(2) 0.261(2) 0.032(7) Uiso 1 1 d .
H3 H 0.236(2) 0.118(2) 0.392(2) 0.032(7) Uiso 1 1 d .
H4 H 0.1691(18) 0.302(2) 0.315(2) 0.027(6) Uiso 1 1 d .
H7A H -0.074(2) 0.497(3) 0.002(3) 0.053(9) Uiso 1 1 d .
H7B H -0.100(2) 0.488(2) 0.094(2) 0.042(8) Uiso 1 1 d .
H7C H -0.015(2) 0.560(3) 0.124(3) 0.058(10) Uiso 1 1 d .
H10A H 0.2180(19) 0.025(2) 0.028(2) 0.037(7) Uiso 1 1 d .
H10B H 0.186(2) -0.059(3) 0.090(3) 0.048(9) Uiso 1 1 d .
H11 H 0.298(2) 0.007(2) 0.2767(19) 0.045(8) Uiso 1 1 d D
H12A H 0.362(2) 0.175(2) 0.294(3) 0.031(7) Uiso 1 1 d .
H12B H 0.338(2) 0.171(2) 0.162(3) 0.040(8) Uiso 1 1 d .

loop_
_atom_site_aniso_label
_atom_site_aniso_U_11
_atom_site_aniso_U_22
_atom_site_aniso_U_33
_atom_site_aniso_U_23
_atom_site_aniso_U_13
_atom_site_aniso_U_12
Mo1 0.01465(13) 0.01827(13) 0.01479(13) 0.00154(6) 0.00821(9) 0.00068(6)
C1 0.0186(11) 0.0302(12) 0.0280(12) 0.0027(10) 0.0143(10) -0.0029(9)
C2 0.0258(12) 0.0310(13) 0.0323(12) 0.0104(10) 0.0198(10) 0.0025(10)
C3 0.0202(11) 0.0418(13) 0.0181(11) 0.0087(10) 0.0120(10) 0.0047(10)
C4 0.0227(11) 0.0334(13) 0.0201(11) -0.0026(9) 0.0151(10) -0.0014(10)
C5 0.0185(10) 0.0307(12) 0.0213(10) 0.0030(9) 0.0141(9) 0.0017(9)
C6 0.0199(11) 0.0315(12) 0.0237(11) 0.0017(9) 0.0155(10) 0.0016(9)
C7 0.0291(14) 0.0334(14) 0.0533(18) 0.0070(13) 0.0232(13) 0.0120(11)
C8 0.0314(13) 0.0239(12) 0.0269(14) -0.0005(8) 0.0159(11) -0.0005(9)
C9 0.0198(10) 0.0250(11) 0.0198(10) -0.0007(8) 0.0099(9) 0.0041(9)
C10 0.0355(13) 0.0237(12) 0.0406(15) -0.0002(11) 0.0228(12) 0.0054(11)
C11 0.0253(11) 0.0305(12) 0.0344(13) 0.0070(10) 0.0187(10) 0.0109(10)
C12 0.0171(11) 0.0360(13) 0.0350(14) -0.0006(11) 0.0132(11) 0.0041(9)
O1 0.0222(9) 0.0408(10) 0.0296(9) 0.0047(7) 0.0075(8) 0.0041(7)
O2 0.0223(8) 0.0302(9) 0.0365(9) 0.0020(7) 0.0134(7) 0.0071(7)
O3 0.0560(13) 0.0527(13) 0.0178(10) -0.0006(7) 0.0098(9) -0.0021(9)
O4 0.0365(10) 0.0251(8) 0.0409(10) 0.0057(7) 0.0235(8) -0.0032(7)

loop_
_atom_type_symbol
_atom_type_description
_atom_type_scat_dispersion_real
_atom_type_scat_dispersion_imag
_atom_type_scat_source
C C 0.0033 0.0016 'International Tables Vol C Tables 4.2.6.8 and 6.1.1.4'
O O 0.0106 0.0060 'International Tables Vol C Tables 4.2.6.8 and 6.1.1.4'
Mo Mo -1.6832 0.6857 'International Tables Vol C Tables 4.2.6.8 and 6.1.1.4'
H H 0.0000 0.0000 'International Tables Vol C Tables 4.2.6.8 and 6.1.1.4'

loop_
_geom_angle_atom_site_label_1
_geom_angle_atom_site_label_2
_geom_angle_atom_site_label_3
_geom_angle
C9 Mo1 C8 78.51(9)
C9 Mo1 C11 104.18(9)
C8 Mo1 C11 108.24(10)
C9 Mo1 C5 100.79(8)
C8 Mo1 C5 98.20(9)
C11 Mo1 C5 146.56(8)
C9 Mo1 C4 94.35(9)
C8 Mo1 C4 132.13(9)
C11 Mo1 C4 119.30(9)
C5 Mo1 C4 36.11(8)
C9 Mo1 C1 134.52(8)
C8 Mo1 C1 92.71(10)
C11 Mo1 C1 120.79(9)
C5 Mo1 C1 35.78(9)
C4 Mo1 C1 59.17(8)
C9 Mo1 C10 110.88(10)
C8 Mo1 C10 75.50(9)
C11 Mo1 C10 35.55(9)
C5 Mo1 C10 145.36(9)
C4 Mo1 C10 147.05(9)
C1 Mo1 C10 109.73(9)
C9 Mo1 C12 70.81(9)
C8 Mo1 C12 112.03(11)
C11 Mo1 C12 35.49(9)
C5 Mo1 C12 145.51(9)
C4 Mo1 C12 109.76(9)
C1 Mo1 C12 149.30(9)
C10 Mo1 C12 62.48(9)
C9 Mo1 C3 120.70(9)
C8 Mo1 C3 150.53(9)
C11 Mo1 C3 89.48(9)
C5 Mo1 C3 58.44(8)
C4 Mo1 C3 34.54(8)
C1 Mo1 C3 57.82(8)
C10 Mo1 C3 112.53(9)
C12 Mo1 C3 96.15(10)
C9 Mo1 C2 152.16(9)
C8 Mo1 C2 119.85(9)
C11 Mo1 C2 90.25(9)
C5 Mo1 C2 58.31(8)
C4 Mo1 C2 57.84(9)
C1 Mo1 C2 34.52(8)
C10 Mo1 C2 94.78(9)
C12 Mo1 C2 114.78(9)
C3 Mo1 C2 34.33(9)
C2 C1 C5 107.9(2)
C2 C1 Mo1 75.29(13)
C5 C1 Mo1 70.24(11)
C1 C2 C3 108.3(2)
C1 C2 Mo1 70.19(13)
C3 C2 Mo1 72.56(13)
C4 C3 C2 108.6(2)
C4 C3 Mo1 70.40(12)
C2 C3 Mo1 73.11(13)
C3 C4 C5 107.4(2)
C3 C4 Mo1 75.06(13)
C5 C4 Mo1 70.14(12)
C1 C5 C4 107.78(19)
C1 C5 C6 124.5(2)
C4 C5 C6 127.5(2)
C1 C5 Mo1 73.98(12)
C4 C5 Mo1 73.75(12)
C6 C5 Mo1 122.15(14)
O1 C6 O2 123.9(2)
O1 C6 C5 124.8(2)
O2 C6 C5 111.30(19)
O3 C8 Mo1 177.3(2)
O4 C9 Mo1 178.7(2)
C11 C10 Mo1 68.25(13)
C10 C11 C12 120.3(2)
C10 C11 Mo1 76.21(14)
C12 C11 Mo1 76.50(13)
C11 C12 Mo1 68.00(13)
C6 O2 C7 115.3(2)

loop_
_geom_bond_atom_site_label_1
_geom_bond_atom_site_label_2
_geom_bond_distance
Mo1 C9 1.937(2)
Mo1 C8 1.954(3)
Mo1 C11 2.235(2)
Mo1 C5 2.288(2)
Mo1 C4 2.335(2)
Mo1 C1 2.337(2)
Mo1 C10 2.337(2)
Mo1 C12 2.344(2)
Mo1 C3 2.395(2)
Mo1 C2 2.402(2)
C1 C2 1.408(3)
C1 C5 1.421(3)
C2 C3 1.416(4)
C3 C4 1.405(3)
C4 C5 1.434(3)
C5 C6 1.474(3)
C6 O1 1.205(3)
C6 O2 1.339(3)
C7 O2 1.444(3)
C8 O3 1.150(3)
C9 O4 1.161(3)
C10 C11 1.399(4)
C11 C12 1.400(3)
